data_1512418
loop_
_publ_author_name
'Salvador Celedona'
'Mauricio Fuentealbab'
'Thierry Roisnelc'
'Jean-Rene Hamonc'
'David Carrilloa'
'Carolina Manzura'

_publ_section_title
;
 Stepwise construction of a 4-hydroxyphenyl functionalized
 O,N,N-tridentate ferrocene-containing enaminone: Spectral, analytical and
 structural studies
;
_journal_name_full
;
Inorganica Chimica Acta
;
_journal_page_first 184
_journal_page_last 189
_journal_paper_doi 10.1016/j.ica.2012.04.028
_journal_volume 390
_journal_year 2012
_chemical_formula_moiety 'C21 H22 Fe N2 O2'
_chemical_formula_sum 'C21 H22 Fe N2 O2'
_chemical_formula_weight 390.26
_space_group_crystal_system monoclinic
_space_group_IT_number 14
_space_group_name_Hall '-P 2ybc'
_space_group_name_H-M_alt 'P 1 21/c 1'
_symmetry_space_group_name_Hall '-P 2ybc'
_symmetry_space_group_name_H-M 'P 1 21/c 1'
_atom_sites_solution_hydrogens geom
_atom_sites_solution_primary direct
_atom_sites_solution_secondary difmap
_audit_creation_date 2011-07-01
_audit_creation_method
;
  Olex2 1.1
  (compiled 2011.02.15 svn.r1672, GUI svn.r3494)
;
_cell_angle_alpha 90.00
_cell_angle_beta 101.185(2)
_cell_angle_gamma 90.00
_cell_formula_units_Z 4
_cell_length_a 9.1849(2)
_cell_length_b 9.72339(18)
_cell_length_c 20.6783(4)
_cell_measurement_reflns_used 11374
_cell_measurement_temperature 120.0
_cell_measurement_theta_max 29.1264
_cell_measurement_theta_min 2.6402
_cell_volume 1811.67(6)
_computing_cell_refinement
;
CrysAlisPro, Agilent Technologies,
Version 1.171.35.10 (release 06-04-2011 CrysAlis171 .NET)
(compiled Apr  6 2011,09:17:13)
;
_computing_data_collection
;
CrysAlisPro, Agilent Technologies,
Version 1.171.35.10 (release 06-04-2011 CrysAlis171 .NET)
(compiled Apr  6 2011,09:17:13)
;
_computing_data_reduction
;
CrysAlisPro, Agilent Technologies,
Version 1.171.35.10 (release 06-04-2011 CrysAlis171 .NET)
(compiled Apr  6 2011,09:17:13)
;
_computing_molecular_graphics
;
O. V. Dolomanov, L. J. Bourhis, R. J. Gildea, J. A. K. Howard and H. Puschmann,
OLEX2: a complete structure solution, refinement and analysis program.
J. Appl. Cryst. (2009). 42, 339-341.
;
_computing_publication_material
;
O. V. Dolomanov, L. J. Bourhis, R. J. Gildea, J. A. K. Howard and H. Puschmann,
OLEX2: a complete structure solution, refinement and analysis program.
J. Appl. Cryst. (2009). 42, 339-341.
;
_computing_structure_refinement 'SHELXL-97 (Sheldrick, 1997)'
_computing_structure_solution 'A short history of SHELX (Sheldrick, 2007)'
_diffrn_ambient_temperature 120.0
_diffrn_detector_area_resol_mean 16.1511
_diffrn_measured_fraction_theta_full 0.999
_diffrn_measured_fraction_theta_max 0.958
_diffrn_measurement_details
;
  1 omega   -4.00   23.00   1.0000    9.9800
omega____ theta____ kappa____ phi______ frames
    -      -17.9366   77.0000  -90.0000 27

  2 omega  -47.00   52.00   1.0000    9.9800
omega____ theta____ kappa____ phi______ frames
    -      -17.9366   77.0000  150.0000 99

  3 omega  -10.00   76.00   1.0000    9.9800
omega____ theta____ kappa____ phi______ frames
    -       18.5616   77.0000  -60.0000 86

  4 omega   49.00   86.00   1.0000    9.9800
omega____ theta____ kappa____ phi______ frames
    -       18.5616   77.0000 -120.0000 37

  5 omega  -90.00    8.00   1.0000    9.9800
omega____ theta____ kappa____ phi______ frames
    -      -17.9366  -38.0000  120.0000 98

  6 omega  -88.00   12.00   1.0000    9.9800
omega____ theta____ kappa____ phi______ frames
    -      -17.9366  -77.0000   30.0000 100

  7 omega  -94.00  -32.00   1.0000    9.9800
omega____ theta____ kappa____ phi______ frames
    -      -17.9366  179.0000  -30.0000 62

  8 omega  -94.00  -32.00   1.0000    9.9800
omega____ theta____ kappa____ phi______ frames
    -      -17.9366  179.0000  150.0000 62

  9 omega  -90.00    8.00   1.0000    9.9800
omega____ theta____ kappa____ phi______ frames
    -      -17.9366  -38.0000 -150.0000 98

 10 omega   26.00   84.00   1.0000    9.9800
omega____ theta____ kappa____ phi______ frames
    -       18.5616 -137.0000   40.0000 58

 11 omega  -94.00  -32.00   1.0000    9.9800
omega____ theta____ kappa____ phi______ frames
    -      -17.9366  179.0000  -90.0000 62

 12 omega  -43.00   54.00   1.0000    9.9800
omega____ theta____ kappa____ phi______ frames
    -      -17.9366   38.0000  -60.0000 97

 13 omega  -88.00   12.00   1.0000    9.9800
omega____ theta____ kappa____ phi______ frames
    -      -17.9366  -77.0000  120.0000 100

 14 omega  -43.00   54.00   1.0000    9.9800
omega____ theta____ kappa____ phi______ frames
    -      -17.9366   38.0000  150.0000 97

 15 omega   24.00   82.00   1.0000    9.9800
omega____ theta____ kappa____ phi______ frames
    -       18.5616 -134.0000 -104.0000 58

 16 omega   26.00   84.00   1.0000    9.9800
omega____ theta____ kappa____ phi______ frames
    -       18.5616 -137.0000 -139.0000 58

 17 omega  -94.00  -32.00   1.0000    9.9800
omega____ theta____ kappa____ phi______ frames
    -      -17.9366  179.0000  -60.0000 62

 18 omega  -90.00    8.00   1.0000    9.9800
omega____ theta____ kappa____ phi______ frames
    -      -17.9366  -35.0000  -59.0000 98

 19 omega  -54.00   92.00   1.0000    9.9800
omega____ theta____ kappa____ phi______ frames
    -       18.5616    0.0000 -180.0000 146

 20 omega  -11.00   89.00   1.0000    9.9800
omega____ theta____ kappa____ phi______ frames
    -       18.5616   77.0000 -180.0000 100

 21 omega  -11.00   89.00   1.0000    9.9800
omega____ theta____ kappa____ phi______ frames
    -       18.5616   77.0000  -30.0000 100

 22 omega   26.00   84.00   1.0000    9.9800
omega____ theta____ kappa____ phi______ frames
    -       18.5616 -137.0000   76.0000 58

 23 omega  -54.00  -29.00   1.0000    9.9800
omega____ theta____ kappa____ phi______ frames
    -       18.5616    0.0000 -150.0000 25
;
_diffrn_measurement_device_type 'Xcalibur, Sapphire3, Gemini ultra'
_diffrn_measurement_method '\w scans'
_diffrn_orient_matrix_UB_11 0.0721113000
_diffrn_orient_matrix_UB_12 0.0227190000
_diffrn_orient_matrix_UB_13 0.0148783000
_diffrn_orient_matrix_UB_21 -0.0234276000
_diffrn_orient_matrix_UB_22 0.0693113000
_diffrn_orient_matrix_UB_23 -0.0052020000
_diffrn_orient_matrix_UB_31 -0.0211896000
_diffrn_orient_matrix_UB_32 0.0007121000
_diffrn_orient_matrix_UB_33 0.0312093000
_diffrn_radiation_monochromator graphite
_diffrn_radiation_type 'Mo K\a'
_diffrn_radiation_wavelength 0.7107
_diffrn_reflns_av_R_equivalents 0.0843
_diffrn_reflns_av_unetI/netI 0.0477
_diffrn_reflns_limit_h_max 12
_diffrn_reflns_limit_h_min -12
_diffrn_reflns_limit_k_max 13
_diffrn_reflns_limit_k_min -13
_diffrn_reflns_limit_l_max 26
_diffrn_reflns_limit_l_min -28
_diffrn_reflns_number 63872
_diffrn_reflns_theta_full 26.00
_diffrn_reflns_theta_max 29.19
_diffrn_reflns_theta_min 2.72
_diffrn_source 'Enhance (Mo) X-ray Source'
_exptl_absorpt_coefficient_mu 0.850
_exptl_absorpt_correction_T_max 1.00000
_exptl_absorpt_correction_T_min 0.86872
_exptl_absorpt_correction_type multi-scan
_exptl_absorpt_process_details
;
CrysAlisPro, Agilent Technologies,
Version 1.171.35.10 (release 06-04-2011 CrysAlis171 .NET)
(compiled Apr  6 2011,09:17:13)
Empirical absorption correction using spherical harmonics,
 implemented in SCALE3 ABSPACK scaling algorithm.
;
_exptl_crystal_colour 'clear light orange'
_exptl_crystal_colour_lustre clear
_exptl_crystal_colour_modifier light
_exptl_crystal_colour_primary orange
_exptl_crystal_density_diffrn 1.431
_exptl_crystal_density_method 'not measured'
_exptl_crystal_description prism
_exptl_crystal_F_000 816
_exptl_crystal_size_max 0.28
_exptl_crystal_size_mid 0.1
_exptl_crystal_size_min 0.09
_refine_diff_density_max 0.401
_refine_diff_density_min -0.412
_refine_diff_density_rms 0.072
_refine_ls_extinction_method none
_refine_ls_goodness_of_fit_ref 1.035
_refine_ls_hydrogen_treatment mixed
_refine_ls_matrix_type full
_refine_ls_number_parameters 246
_refine_ls_number_reflns 4717
_refine_ls_number_restraints 4
_refine_ls_restrained_S_all 1.035
_refine_ls_R_factor_all 0.0645
_refine_ls_R_factor_gt 0.0389
_refine_ls_shift/su_max 0.000
_refine_ls_shift/su_mean 0.000
_refine_ls_structure_factor_coef Fsqd
_refine_ls_weighting_details 'calc w=1/[\s^2^(Fo^2^)+(0.0298P)^2^+1.0503P] where P=(Fo^2^+2Fc^2^)/3'
_refine_ls_weighting_scheme calc
_refine_ls_wR_factor_gt 0.0758
_refine_ls_wR_factor_ref 0.0856
_reflns_number_gt 3573
_reflns_number_total 4717
_reflns_threshold_expression >2sigma(I)
_cod_data_source_file ICA-2012-390-184-189-4.cif
_cod_data_source_block complex4
_cod_original_cell_volume 1811.68(7)
_cod_database_code 1512418

loop_
_space_group_symop_id
_space_group_symop_operation_xyz
1 'x, y, z'
2 '-x, y+1/2, -z+1/2'
3 '-x, -y, -z'
4 'x, -y-1/2, z-1/2'

loop_
_atom_site_label
_atom_site_type_symbol
_atom_site_fract_x
_atom_site_fract_y
_atom_site_fract_z
_atom_site_U_iso_or_equiv
_atom_site_adp_type
_atom_site_occupancy
_atom_site_symmetry_multiplicity
_atom_site_calc_flag
_atom_site_refinement_flags
Fe1 Fe 0.22831(3) 0.74221(3) 0.234723(12) 0.01639(8) Uani 1 1 d .
O1 O 0.05888(15) 0.58391(13) 0.37497(6) 0.0204(3) Uani 1 1 d .
O2 O 0.77459(15) 0.02816(13) 0.49264(7) 0.0219(3) Uani 1 1 d .
H2 H 0.8449 0.0672 0.5181 0.033 Uiso 1 1 calc R
N1 N 0.20402(19) 0.42363(17) 0.47136(8) 0.0196(3) Uani 1 1 d .
H1 H 0.133(3) 0.483(2) 0.4568(10) 0.023(6) Uiso 1 1 d .
N2 N 0.01086(18) 0.16145(16) 0.56040(8) 0.0193(3) Uani 1 1 d D
H2A H -0.002(2) 0.2107(19) 0.5934(8) 0.023 Uiso 1 1 d D
H2B H 0.082(2) 0.1043(17) 0.5727(9) 0.023 Uiso 1 1 d D
C1 C 0.3978(3) 0.8107(2) 0.30627(10) 0.0329(5) Uani 1 1 d .
H1A H 0.4321 0.7691 0.3480 0.039 Uiso 1 1 calc R
C2 C 0.2841(3) 0.9123(2) 0.29177(11) 0.0325(5) Uani 1 1 d .
H2C H 0.2293 0.9500 0.3220 0.039 Uiso 1 1 calc R
C3 C 0.2676(3) 0.9472(2) 0.22422(11) 0.0286(5) Uani 1 1 d .
H3 H 0.1998 1.0125 0.2012 0.034 Uiso 1 1 calc R
C4 C 0.3703(2) 0.8671(2) 0.19693(10) 0.0261(5) Uani 1 1 d .
H4 H 0.3828 0.8698 0.1524 0.031 Uiso 1 1 calc R
C5 C 0.4510(2) 0.7824(2) 0.24733(10) 0.0272(5) Uani 1 1 d .
H5 H 0.5266 0.7186 0.2426 0.033 Uiso 1 1 calc R
C6 C 0.1231(2) 0.58234(18) 0.27022(9) 0.0160(4) Uani 1 1 d .
C7 C 0.0177(2) 0.68434(19) 0.24193(9) 0.0177(4) Uani 1 1 d .
H7 H -0.0477 0.7327 0.2642 0.021 Uiso 1 1 calc R
C8 C 0.0278(2) 0.7007(2) 0.17486(9) 0.0207(4) Uani 1 1 d .
H8 H -0.0299 0.7619 0.1444 0.025 Uiso 1 1 calc R
C9 C 0.1389(2) 0.60991(19) 0.16086(9) 0.0201(4) Uani 1 1 d .
H9 H 0.1681 0.6001 0.1195 0.024 Uiso 1 1 calc R
C10 C 0.1987(2) 0.53638(18) 0.21931(9) 0.0185(4) Uani 1 1 d .
H10 H 0.2749 0.4690 0.2240 0.022 Uiso 1 1 calc R
C11 C 0.1476(2) 0.53913(18) 0.34010(9) 0.0166(4) Uani 1 1 d .
C12 C 0.2662(2) 0.44765(18) 0.36502(9) 0.0163(4) Uani 1 1 d .
H12 H 0.3344 0.4256 0.3374 0.020 Uiso 1 1 calc R
C13 C 0.2881(2) 0.38892(18) 0.42725(9) 0.0157(4) Uani 1 1 d .
C14 C 0.4118(2) 0.28979(18) 0.44717(9) 0.0160(4) Uani 1 1 d .
C15 C 0.5194(2) 0.31247(19) 0.50376(9) 0.0179(4) Uani 1 1 d .
H15 H 0.5087 0.3877 0.5318 0.022 Uiso 1 1 calc R
C16 C 0.6413(2) 0.22688(19) 0.51961(9) 0.0187(4) Uani 1 1 d .
H16 H 0.7150 0.2449 0.5577 0.022 Uiso 1 1 calc R
C17 C 0.6563(2) 0.11431(18) 0.47972(9) 0.0177(4) Uani 1 1 d .
C18 C 0.5471(2) 0.08878(19) 0.42418(9) 0.0199(4) Uani 1 1 d .
H18 H 0.5550 0.0107 0.3975 0.024 Uiso 1 1 calc R
C19 C 0.4273(2) 0.17656(19) 0.40779(9) 0.0185(4) Uani 1 1 d .
H19 H 0.3547 0.1595 0.3692 0.022 Uiso 1 1 calc R
C20 C 0.1807(2) 0.3395(2) 0.52703(9) 0.0214(4) Uani 1 1 d .
H20A H 0.1681 0.4000 0.5641 0.026 Uiso 1 1 calc R
H20B H 0.2687 0.2807 0.5420 0.026 Uiso 1 1 calc R
C21 C 0.0436(2) 0.24943(19) 0.50734(9) 0.0189(4) Uani 1 1 d D
H21A H -0.0431 0.3094 0.4917 0.023 Uiso 1 1 calc R
H21B H 0.0572 0.1903 0.4700 0.023 Uiso 1 1 calc R

loop_
_atom_site_aniso_label
_atom_site_aniso_U_11
_atom_site_aniso_U_22
_atom_site_aniso_U_33
_atom_site_aniso_U_23
_atom_site_aniso_U_13
_atom_site_aniso_U_12
Fe1 0.01763(15) 0.01609(14) 0.01577(14) -0.00123(10) 0.00405(10) -0.00133(11)
O1 0.0208(7) 0.0219(7) 0.0201(7) 0.0009(5) 0.0077(6) 0.0042(6)
O2 0.0185(7) 0.0184(7) 0.0284(8) -0.0008(6) 0.0038(6) 0.0041(6)
N1 0.0197(9) 0.0205(8) 0.0199(8) 0.0023(6) 0.0067(7) 0.0050(7)
N2 0.0189(9) 0.0190(8) 0.0206(8) 0.0041(6) 0.0051(7) 0.0062(7)
C1 0.0330(13) 0.0403(13) 0.0222(10) -0.0025(9) -0.0029(9) -0.0179(11)
C2 0.0379(14) 0.0266(11) 0.0364(12) -0.0163(9) 0.0152(10) -0.0149(10)
C3 0.0318(12) 0.0153(10) 0.0407(12) -0.0008(9) 0.0123(10) -0.0060(9)
C4 0.0248(11) 0.0258(11) 0.0295(11) 0.0021(9) 0.0100(9) -0.0087(9)
C5 0.0179(10) 0.0292(11) 0.0343(11) -0.0004(9) 0.0044(9) -0.0064(8)
C6 0.0160(9) 0.0149(9) 0.0168(9) -0.0006(7) 0.0024(7) -0.0019(7)
C7 0.0161(10) 0.0172(9) 0.0194(9) 0.0002(7) 0.0022(7) 0.0002(7)
C8 0.0214(10) 0.0212(9) 0.0173(9) 0.0018(7) -0.0016(8) 0.0000(8)
C9 0.0245(11) 0.0195(9) 0.0160(9) -0.0032(7) 0.0033(8) -0.0028(8)
C10 0.0218(10) 0.0132(9) 0.0200(9) -0.0028(7) 0.0031(8) 0.0005(7)
C11 0.0159(9) 0.0153(9) 0.0185(9) -0.0018(7) 0.0029(7) -0.0036(7)
C12 0.0150(9) 0.0174(9) 0.0170(9) -0.0003(7) 0.0046(7) -0.0012(7)
C13 0.0129(9) 0.0151(9) 0.0182(9) -0.0028(7) 0.0010(7) -0.0026(7)
C14 0.0150(9) 0.0163(9) 0.0173(9) 0.0025(7) 0.0051(7) -0.0014(7)
C15 0.0196(10) 0.0168(9) 0.0182(9) -0.0020(7) 0.0058(7) -0.0004(7)
C16 0.0167(9) 0.0229(10) 0.0161(9) 0.0009(7) 0.0024(7) 0.0003(8)
C17 0.0177(10) 0.0160(9) 0.0208(9) 0.0038(7) 0.0071(7) -0.0001(7)
C18 0.0223(10) 0.0155(9) 0.0229(10) -0.0034(7) 0.0070(8) -0.0033(8)
C19 0.0193(10) 0.0190(9) 0.0174(9) -0.0018(7) 0.0038(7) -0.0038(8)
C20 0.0200(10) 0.0285(11) 0.0167(9) 0.0021(8) 0.0065(8) 0.0028(8)
C21 0.0203(10) 0.0203(9) 0.0163(9) 0.0023(7) 0.0043(7) 0.0043(8)

loop_
_atom_type_symbol
_atom_type_description
_atom_type_scat_dispersion_real
_atom_type_scat_dispersion_imag
_atom_type_scat_source
C C 0.0033 0.0016 'International Tables Vol C Tables 4.2.6.8 and 6.1.1.4'
H H 0.0000 0.0000 'International Tables Vol C Tables 4.2.6.8 and 6.1.1.4'
Fe Fe 0.3463 0.8444 'International Tables Vol C Tables 4.2.6.8 and 6.1.1.4'
N N 0.0061 0.0033 'International Tables Vol C Tables 4.2.6.8 and 6.1.1.4'
O O 0.0106 0.0060 'International Tables Vol C Tables 4.2.6.8 and 6.1.1.4'

loop_
_geom_angle_atom_site_label_1
_geom_angle_atom_site_label_2
_geom_angle_atom_site_label_3
_geom_angle
C1 Fe1 C3 68.49(9)
C1 Fe1 C4 68.28(9)
C1 Fe1 C5 40.79(9)
C1 Fe1 C6 109.62(8)
C1 Fe1 C7 129.47(8)
C1 Fe1 C8 166.38(9)
C1 Fe1 C9 152.52(9)
C2 Fe1 C1 40.94(10)
C2 Fe1 C3 40.59(9)
C2 Fe1 C4 68.39(9)
C2 Fe1 C5 68.82(9)
C2 Fe1 C6 119.57(8)
C2 Fe1 C7 108.42(8)
C2 Fe1 C8 127.21(9)
C2 Fe1 C9 164.32(9)
C3 Fe1 C4 40.69(8)
C3 Fe1 C5 68.60(9)
C3 Fe1 C7 117.66(8)
C3 Fe1 C8 106.51(9)
C4 Fe1 C5 40.57(8)
C4 Fe1 C7 150.75(8)
C4 Fe1 C8 116.81(8)
C5 Fe1 C8 150.72(8)
C6 Fe1 C3 152.43(8)
C6 Fe1 C4 166.27(8)
C6 Fe1 C5 129.07(8)
C6 Fe1 C7 40.94(7)
C6 Fe1 C8 68.57(7)
C6 Fe1 C9 68.87(7)
C7 Fe1 C5 167.72(8)
C7 Fe1 C8 40.45(7)
C9 Fe1 C3 126.01(8)
C9 Fe1 C4 106.37(8)
C9 Fe1 C5 117.51(8)
C9 Fe1 C7 68.46(8)
C9 Fe1 C8 40.62(8)
C10 Fe1 C1 119.62(9)
C10 Fe1 C2 154.02(9)
C10 Fe1 C3 164.23(8)
C10 Fe1 C4 126.84(8)
C10 Fe1 C5 107.89(8)
C10 Fe1 C6 41.35(7)
C10 Fe1 C7 69.02(8)
C10 Fe1 C8 68.59(8)
C10 Fe1 C9 40.74(7)
C13 N1 C20 125.73(16)
C2 C1 Fe1 69.48(12)
C5 C1 Fe1 69.93(11)
C5 C1 C2 108.20(19)
C1 C2 Fe1 69.58(12)
C3 C2 Fe1 69.93(11)
C3 C2 C1 107.9(2)
C2 C3 Fe1 69.48(12)
C2 C3 C4 107.9(2)
C4 C3 Fe1 69.67(11)
C3 C4 Fe1 69.64(11)
C5 C4 Fe1 69.86(11)
C5 C4 C3 108.57(19)
C1 C5 Fe1 69.28(12)
C4 C5 Fe1 69.57(12)
C4 C5 C1 107.4(2)
C7 C6 Fe1 69.79(10)
C7 C6 C10 107.48(16)
C7 C6 C11 123.99(16)
C10 C6 Fe1 69.18(10)
C10 C6 C11 128.51(17)
C11 C6 Fe1 125.09(12)
C6 C7 Fe1 69.27(11)
C8 C7 Fe1 69.88(11)
C8 C7 C6 108.11(17)
C7 C8 Fe1 69.66(11)
C7 C8 C9 108.39(16)
C9 C8 Fe1 69.44(11)
C8 C9 Fe1 69.95(11)
C10 C9 Fe1 69.37(10)
C10 C9 C8 108.29(16)
C6 C10 Fe1 69.47(10)
C9 C10 Fe1 69.90(10)
C9 C10 C6 107.72(16)
O1 C11 C6 117.80(17)
O1 C11 C12 122.76(16)
C12 C11 C6 119.43(16)
C13 C12 C11 123.81(17)
N1 C13 C12 121.74(17)
N1 C13 C14 118.86(16)
C12 C13 C14 119.34(16)
C15 C14 C13 120.60(16)
C19 C14 C13 120.68(16)
C19 C14 C15 118.62(17)
C16 C15 C14 120.87(17)
C15 C16 C17 120.07(17)
O2 C17 C16 122.41(17)
O2 C17 C18 118.26(17)
C18 C17 C16 119.33(17)
C19 C18 C17 120.27(17)
C18 C19 C14 120.78(17)
N1 C20 C21 110.57(15)
N2 C21 C20 114.46(15)

loop_
_geom_bond_atom_site_label_1
_geom_bond_atom_site_label_2
_geom_bond_distance
Fe1 C1 2.040(2)
Fe1 C2 2.039(2)
Fe1 C3 2.045(2)
Fe1 C4 2.045(2)
Fe1 C5 2.049(2)
Fe1 C6 2.0404(18)
Fe1 C7 2.0473(19)
Fe1 C8 2.0502(19)
Fe1 C9 2.0435(18)
Fe1 C10 2.0365(18)
O1 C11 1.265(2)
O2 C17 1.357(2)
N1 C13 1.348(2)
N1 C20 1.461(2)
N2 C21 1.468(2)
C1 C2 1.426(3)
C1 C5 1.425(3)
C2 C3 1.416(3)
C3 C4 1.422(3)
C4 C5 1.419(3)
C6 C7 1.430(3)
C6 C10 1.440(3)
C6 C11 1.480(2)
C7 C8 1.417(3)
C8 C9 1.421(3)
C9 C10 1.420(3)
C11 C12 1.423(3)
C12 C13 1.386(2)
C13 C14 1.486(3)
C14 C15 1.395(3)
C14 C19 1.393(3)
C15 C16 1.383(3)
C16 C17 1.393(3)
C17 C18 1.393(3)
C18 C19 1.382(3)
C20 C21 1.523(3)

loop_
_geom_hbond_atom_site_label_D
_geom_hbond_atom_site_label_H
_geom_hbond_atom_site_label_A
_geom_hbond_distance_DH
_geom_hbond_distance_HA
_geom_hbond_distance_DA
_geom_hbond_angle_DHA
_geom_hbond_site_symmetry_A
O2 H2 N2 0.84 1.85 2.678(2) 169.7 1_655
N1 H1 O1 0.88(2) 1.96(2) 2.674(2) 137.4(19) .
N2 H2A O1 0.860(14) 2.197(17) 2.943(2) 145.0(16) 3_566
N2 H2B O2 0.861(14) 2.428(18) 3.053(2) 130.1(15) 3_656
